data_4311998
loop_
_publ_author_name
'Shirley Hino'
'Marilyn Olmstead'
'Andrew D. Phillips'
'Robert J. Wright'
'Philip P. Power'

_publ_section_title
;
 Terphenyl Ligand Stabilized Lead(II) Derivatives: Steric Effects and
 Lead-Lead Bonding in Diplumbenes
;
_journal_name_full 'Inorganic Chemistry'
_journal_page_first 7346
_journal_page_last 7352
_journal_paper_doi 10.1021/ic049174y
_journal_volume 43
_journal_year 2004
_chemical_formula_moiety 'C76 H106 Br2 Pb2, 2(C7 H8)'
_chemical_formula_sum 'C90 H122 Br2 Pb2'
_chemical_formula_weight 1778.08
_chemical_name_common '[Ar#PbBr]2.2toluene'
_chemical_name_systematic
; 
 ? 
;
_space_group_IT_number 2
_symmetry_cell_setting triclinic
_symmetry_space_group_name_Hall '-P 1'
_symmetry_space_group_name_H-M 'P -1'
_atom_sites_solution_hydrogens geom
_atom_sites_solution_primary direct
_atom_sites_solution_secondary difmap
_audit_creation_method SHELXL-97
_cell_angle_alpha 100.245(7)
_cell_angle_beta 94.306(6)
_cell_angle_gamma 97.848(7)
_cell_formula_units_Z 2
_cell_length_a 14.230(2)
_cell_length_b 14.791(3)
_cell_length_c 20.433(4)
_cell_measurement_reflns_used 984
_cell_measurement_temperature 90(2)
_cell_measurement_theta_max 20.0
_cell_measurement_theta_min 2.6
_cell_volume 4170.6(13)
_computing_cell_refinement SMART
_computing_data_collection 'SMART 5.054 (Bruker, 2003)'
_computing_data_reduction 'SAINT 6.45A (Bruker, 2004)'
_computing_molecular_graphics 'SHELXTL 5.1, XP (Sheldrick, 1994)'
_computing_publication_material SHELXL97
_computing_structure_refinement 'SHELXL97 (Sheldrick, 1997)'
_computing_structure_solution 'SHELXS97 (Sheldrick, 1990)'
_diffrn_ambient_temperature 90(2)
_diffrn_detector_area_resol_mean 8.3
_diffrn_measured_fraction_theta_full 0.997
_diffrn_measured_fraction_theta_max 0.997
_diffrn_measurement_device_type 'Bruker SMART 1000'
_diffrn_measurement_method \w
_diffrn_radiation_monochromator graphite
_diffrn_radiation_source 'fine-focus sealed tube'
_diffrn_radiation_type MoK\a
_diffrn_radiation_wavelength 0.71073
_diffrn_reflns_av_R_equivalents 0.0411
_diffrn_reflns_av_sigmaI/netI 0.0536
_diffrn_reflns_limit_h_max 18
_diffrn_reflns_limit_h_min -18
_diffrn_reflns_limit_k_max 18
_diffrn_reflns_limit_k_min -19
_diffrn_reflns_limit_l_max 26
_diffrn_reflns_limit_l_min -26
_diffrn_reflns_number 47264
_diffrn_reflns_theta_full 27.48
_diffrn_reflns_theta_max 27.48
_diffrn_reflns_theta_min 1.42
_diffrn_standards_decay_% <0.1
_exptl_absorpt_coefficient_mu 5.031
_exptl_absorpt_correction_T_max 0.689
_exptl_absorpt_correction_T_min 0.323
_exptl_absorpt_correction_type multi-scan
_exptl_absorpt_process_details 'SADABS 2.10 (Sheldrick, 2004)'
_exptl_crystal_colour yellow
_exptl_crystal_density_diffrn 1.416
_exptl_crystal_density_method 'not measured'
_exptl_crystal_description needle
_exptl_crystal_F_000 1792
_exptl_crystal_size_max 0.29
_exptl_crystal_size_mid 0.10
_exptl_crystal_size_min 0.08
_refine_diff_density_max 2.064
_refine_diff_density_min -0.989
_refine_diff_density_rms 0.142
_refine_ls_extinction_method 'omitted 0,0,1'
_refine_ls_goodness_of_fit_ref 0.992
_refine_ls_hydrogen_treatment mixed
_refine_ls_matrix_type full
_refine_ls_number_parameters 877
_refine_ls_number_reflns 19091
_refine_ls_number_restraints 0
_refine_ls_restrained_S_all 0.992
_refine_ls_R_factor_all 0.0651
_refine_ls_R_factor_gt 0.0343
_refine_ls_shift/su_max 0.003
_refine_ls_shift/su_mean 0.000
_refine_ls_structure_factor_coef Fsqd
_refine_ls_weighting_details 'calc w=1/[\s^2^(Fo^2^)+(0.0375P)^2^+8.7966P] where P=(Fo^2^+2Fc^2^)/3'
_refine_ls_weighting_scheme calc
_refine_ls_wR_factor_gt 0.0747
_refine_ls_wR_factor_ref 0.0869
_reflns_number_gt 13702
_reflns_number_total 19091
_reflns_threshold_expression I>2\s(I)
_cod_data_source_file ic049174ysi20040624_074118_2.cif
_cod_data_source_block mn1608
_cod_original_cell_volume 4170.8(13)
_cod_database_code 4311998

loop_
_symmetry_equiv_pos_as_xyz
'x, y, z'
'-x, -y, -z'

loop_
_atom_site_label
_atom_site_type_symbol
_atom_site_fract_x
_atom_site_fract_y
_atom_site_fract_z
_atom_site_U_iso_or_equiv
_atom_site_adp_type
_atom_site_occupancy
_atom_site_symmetry_multiplicity
_atom_site_calc_flag
_atom_site_refinement_flags
_atom_site_disorder_assembly
_atom_site_disorder_group
Pb1 Pb 0.652029(11) 0.070318(12) 0.784575(9) 0.01796(5) Uani 1 1 d . . .
Pb2 Pb 0.747514(11) -0.152573(12) 0.661106(9) 0.01578(5) Uani 1 1 d . . .
Br1 Br 0.73853(3) 0.04436(3) 0.65873(2) 0.01917(10) Uani 1 1 d . . .
Br2 Br 0.65817(3) -0.12650(3) 0.78308(2) 0.01978(10) Uani 1 1 d . . .
C1 C 0.7864(3) 0.1561(3) 0.8516(2) 0.0162(9) Uani 1 1 d . . .
C2 C 0.7706(3) 0.2488(3) 0.8697(2) 0.0157(9) Uani 1 1 d . . .
C3 C 0.8386(3) 0.3147(3) 0.9116(3) 0.0229(11) Uani 1 1 d . . .
H3A H 0.8274 0.3772 0.9225 0.027 Uiso 1 1 calc R . .
C4 C 0.9226(3) 0.2903(3) 0.9375(3) 0.0225(11) Uani 1 1 d . . .
H4A H 0.9690 0.3357 0.9656 0.027 Uiso 1 1 calc R . .
C5 C 0.9378(3) 0.1983(3) 0.9216(2) 0.0185(10) Uani 1 1 d . . .
H5A H 0.9938 0.1806 0.9406 0.022 Uiso 1 1 calc R . .
C6 C 0.8715(3) 0.1310(3) 0.8777(2) 0.0152(9) Uani 1 1 d . . .
C7 C 0.6763(3) 0.2743(3) 0.8476(2) 0.0170(10) Uani 1 1 d . . .
C8 C 0.6007(3) 0.2668(3) 0.8885(3) 0.0211(10) Uani 1 1 d . . .
C9 C 0.5115(3) 0.2867(3) 0.8663(3) 0.0220(11) Uani 1 1 d . . .
H9A H 0.4610 0.2817 0.8939 0.026 Uiso 1 1 calc R . .
C10 C 0.4944(3) 0.3137(3) 0.8050(3) 0.0183(10) Uani 1 1 d . . .
C11 C 0.5695(3) 0.3198(3) 0.7648(3) 0.0183(10) Uani 1 1 d . . .
H11A H 0.5586 0.3363 0.7223 0.022 Uiso 1 1 calc R . .
C12 C 0.6609(3) 0.3024(3) 0.7856(2) 0.0163(10) Uani 1 1 d . . .
C13 C 0.6120(4) 0.2364(4) 0.9555(3) 0.0279(12) Uani 1 1 d . . .
H13A H 0.6764 0.2173 0.9610 0.034 Uiso 1 1 calc R . .
C14 C 0.5365(5) 0.1531(4) 0.9594(3) 0.0425(15) Uani 1 1 d . . .
H14A H 0.5393 0.1021 0.9220 0.064 Uiso 1 1 calc R . .
H14B H 0.4730 0.1717 0.9569 0.064 Uiso 1 1 calc R . .
H14C H 0.5491 0.1323 1.0017 0.064 Uiso 1 1 calc R . .
C15 C 0.6059(5) 0.3167(4) 1.0131(3) 0.0435(16) Uani 1 1 d . . .
H15A H 0.6592 0.3667 1.0144 0.065 Uiso 1 1 calc R . .
H15B H 0.6091 0.2943 1.0555 0.065 Uiso 1 1 calc R . .
H15C H 0.5455 0.3403 1.0064 0.065 Uiso 1 1 calc R . .
C16 C 0.3942(3) 0.3326(3) 0.7832(3) 0.0233(11) Uani 1 1 d . . .
C17 C 0.3665(4) 0.4112(4) 0.8344(3) 0.0345(14) Uani 1 1 d . . .
H17A H 0.4083 0.4695 0.8338 0.052 Uiso 1 1 calc R . .
H17B H 0.3734 0.3960 0.8791 0.052 Uiso 1 1 calc R . .
H17C H 0.3002 0.4183 0.8230 0.052 Uiso 1 1 calc R . .
C18 C 0.3878(4) 0.3582(4) 0.7144(3) 0.0364(14) Uani 1 1 d . . .
H18A H 0.4335 0.4143 0.7147 0.055 Uiso 1 1 calc R . .
H18B H 0.3231 0.3700 0.7027 0.055 Uiso 1 1 calc R . .
H18C H 0.4027 0.3069 0.6813 0.055 Uiso 1 1 calc R . .
C19 C 0.3211(4) 0.2434(4) 0.7792(3) 0.0323(13) Uani 1 1 d . . .
H19A H 0.2568 0.2561 0.7673 0.048 Uiso 1 1 calc R . .
H19B H 0.3237 0.2240 0.8226 0.048 Uiso 1 1 calc R . .
H19C H 0.3365 0.1937 0.7450 0.048 Uiso 1 1 calc R . .
C20 C 0.7427(3) 0.3188(3) 0.7426(3) 0.0206(10) Uani 1 1 d . . .
H20A H 0.7895 0.2766 0.7514 0.025 Uiso 1 1 calc R . .
C21 C 0.7117(4) 0.2979(4) 0.6670(3) 0.0283(12) Uani 1 1 d . . .
H21A H 0.6732 0.2360 0.6545 0.042 Uiso 1 1 calc R . .
H21B H 0.7683 0.2996 0.6424 0.042 Uiso 1 1 calc R . .
H21C H 0.6738 0.3446 0.6558 0.042 Uiso 1 1 calc R . .
C22 C 0.7936(4) 0.4187(3) 0.7638(3) 0.0282(12) Uani 1 1 d . . .
H22A H 0.8185 0.4297 0.8110 0.042 Uiso 1 1 calc R . .
H22B H 0.7485 0.4616 0.7575 0.042 Uiso 1 1 calc R . .
H22C H 0.8464 0.4288 0.7365 0.042 Uiso 1 1 calc R . .
C23 C 0.8908(3) 0.0322(3) 0.8653(2) 0.0148(9) Uani 1 1 d . . .
C24 C 0.8608(3) -0.0269(3) 0.9094(2) 0.0176(10) Uani 1 1 d . . .
C25 C 0.8767(3) -0.1185(3) 0.8961(2) 0.0180(10) Uani 1 1 d . . .
H25A H 0.8558 -0.1582 0.9256 0.022 Uiso 1 1 calc R . .
C26 C 0.9222(3) -0.1552(3) 0.8410(2) 0.0153(9) Uani 1 1 d . . .
C27 C 0.9547(3) -0.0941(3) 0.8002(2) 0.0168(10) Uani 1 1 d . . .
H27A H 0.9881 -0.1166 0.7636 0.020 Uiso 1 1 calc R . .
C28 C 0.9404(3) -0.0018(3) 0.8105(2) 0.0154(9) Uani 1 1 d . . .
C29 C 0.8125(3) 0.0076(3) 0.9712(2) 0.0185(10) Uani 1 1 d . . .
H29A H 0.8129 0.0760 0.9747 0.022 Uiso 1 1 calc R . .
C30 C 0.7086(4) -0.0389(4) 0.9655(3) 0.0357(14) Uani 1 1 d . . .
H30A H 0.6724 -0.0214 0.9281 0.054 Uiso 1 1 calc R . .
H30B H 0.6809 -0.0184 1.0070 0.054 Uiso 1 1 calc R . .
H30C H 0.7059 -0.1065 0.9575 0.054 Uiso 1 1 calc R . .
C31 C 0.8678(4) -0.0072(4) 1.0347(3) 0.0345(13) Uani 1 1 d . . .
H31A H 0.9339 0.0235 1.0376 0.052 Uiso 1 1 calc R . .
H31B H 0.8669 -0.0740 1.0331 0.052 Uiso 1 1 calc R . .
H31C H 0.8381 0.0193 1.0739 0.052 Uiso 1 1 calc R . .
C32 C 0.9332(4) -0.2587(3) 0.8286(3) 0.0219(11) Uani 1 1 d . . .
C33 C 0.8354(4) -0.3176(4) 0.8244(3) 0.0409(16) Uani 1 1 d . . .
H33A H 0.8424 -0.3835 0.8170 0.061 Uiso 1 1 calc R . .
H33B H 0.7941 -0.3059 0.7872 0.061 Uiso 1 1 calc R . .
H33C H 0.8070 -0.3011 0.8662 0.061 Uiso 1 1 calc R . .
C34 C 0.9977(5) -0.2778(4) 0.8871(3) 0.0425(16) Uani 1 1 d . . .
H34A H 1.0050 -0.3437 0.8792 0.064 Uiso 1 1 calc R . .
H34B H 0.9686 -0.2624 0.9288 0.064 Uiso 1 1 calc R . .
H34C H 1.0604 -0.2395 0.8906 0.064 Uiso 1 1 calc R . .
C35 C 0.9768(4) -0.2891(3) 0.7633(3) 0.0243(11) Uani 1 1 d . . .
H35A H 0.9818 -0.3554 0.7575 0.036 Uiso 1 1 calc R . .
H35B H 1.0404 -0.2532 0.7651 0.036 Uiso 1 1 calc R . .
H35C H 0.9360 -0.2782 0.7256 0.036 Uiso 1 1 calc R . .
C36 C 0.9835(3) 0.0642(3) 0.7672(2) 0.0188(10) Uani 1 1 d . . .
H36A H 0.9397 0.1110 0.7635 0.023 Uiso 1 1 calc R . .
C37 C 0.9977(3) 0.0178(4) 0.6968(3) 0.0232(11) Uani 1 1 d . . .
H37A H 0.9393 -0.0239 0.6765 0.035 Uiso 1 1 calc R . .
H37B H 1.0507 -0.0180 0.6986 0.035 Uiso 1 1 calc R . .
H37C H 1.0124 0.0655 0.6698 0.035 Uiso 1 1 calc R . .
C38 C 1.0807(3) 0.1170(4) 0.8017(3) 0.0295(12) Uani 1 1 d . . .
H38A H 1.0721 0.1512 0.8460 0.044 Uiso 1 1 calc R . .
H38B H 1.1070 0.1608 0.7745 0.044 Uiso 1 1 calc R . .
H38C H 1.1247 0.0725 0.8065 0.044 Uiso 1 1 calc R . .
C39 C 0.6265(3) -0.2190(3) 0.5749(2) 0.0136(9) Uani 1 1 d . . .
C40 C 0.6684(3) -0.2640(3) 0.5214(2) 0.0145(9) Uani 1 1 d . . .
C41 C 0.6125(3) -0.3120(3) 0.4630(2) 0.0168(10) Uani 1 1 d . . .
H41A H 0.6422 -0.3426 0.4270 0.020 Uiso 1 1 calc R . .
C42 C 0.5146(3) -0.3151(3) 0.4572(2) 0.0181(10) Uani 1 1 d . . .
H42A H 0.4770 -0.3466 0.4172 0.022 Uiso 1 1 calc R . .
C43 C 0.4719(3) -0.2717(3) 0.5107(2) 0.0181(10) Uani 1 1 d . . .
H43A H 0.4046 -0.2744 0.5069 0.022 Uiso 1 1 calc R . .
C44 C 0.5260(3) -0.2236(3) 0.5702(2) 0.0145(9) Uani 1 1 d . . .
C45 C 0.4745(3) -0.1881(3) 0.6289(2) 0.0138(9) Uani 1 1 d . . .
C46 C 0.4521(3) -0.2475(3) 0.6741(2) 0.0161(9) Uani 1 1 d . . .
C47 C 0.4047(3) -0.2148(3) 0.7284(2) 0.0175(10) Uani 1 1 d . . .
H47A H 0.3878 -0.2553 0.7583 0.021 Uiso 1 1 calc R . .
C48 C 0.3810(3) -0.1253(3) 0.7412(2) 0.0173(10) Uani 1 1 d . . .
C49 C 0.4024(3) -0.0691(3) 0.6941(2) 0.0173(10) Uani 1 1 d . . .
H49A H 0.3859 -0.0083 0.7010 0.021 Uiso 1 1 calc R . .
C50 C 0.4465(3) -0.0989(3) 0.6381(2) 0.0140(9) Uani 1 1 d . . .
C51 C 0.4769(3) -0.3456(3) 0.6641(3) 0.0221(11) Uani 1 1 d . . .
H51A H 0.5299 -0.3476 0.6346 0.026 Uiso 1 1 calc R . .
C52 C 0.5122(4) -0.3737(3) 0.7296(3) 0.0265(12) Uani 1 1 d . . .
H52A H 0.5628 -0.3253 0.7542 0.040 Uiso 1 1 calc R . .
H52B H 0.5372 -0.4326 0.7192 0.040 Uiso 1 1 calc R . .
H52C H 0.4590 -0.3812 0.7570 0.040 Uiso 1 1 calc R . .
C53 C 0.3922(4) -0.4158(4) 0.6279(3) 0.0323(13) Uani 1 1 d . . .
H53A H 0.3736 -0.3996 0.5848 0.049 Uiso 1 1 calc R . .
H53B H 0.3385 -0.4146 0.6552 0.049 Uiso 1 1 calc R . .
H53C H 0.4101 -0.4782 0.6204 0.049 Uiso 1 1 calc R . .
C54 C 0.3353(4) -0.0907(3) 0.8048(2) 0.0227(11) Uani 1 1 d . . .
C55 C 0.3292(5) 0.0118(4) 0.8160(4) 0.0503(18) Uani 1 1 d . . .
H55A H 0.2873 0.0246 0.7796 0.076 Uiso 1 1 calc R . .
H55B H 0.3930 0.0470 0.8170 0.076 Uiso 1 1 calc R . .
H55C H 0.3034 0.0303 0.8587 0.076 Uiso 1 1 calc R . .
C56 C 0.4017(7) -0.1038(6) 0.8661(4) 0.076(3) Uani 1 1 d . . .
H56A H 0.3764 -0.0783 0.9076 0.114 Uiso 1 1 calc R . .
H56B H 0.4661 -0.0710 0.8649 0.114 Uiso 1 1 calc R . .
H56C H 0.4041 -0.1701 0.8639 0.114 Uiso 1 1 calc R . .
C57 C 0.2399(6) -0.1473(5) 0.8043(5) 0.083(3) Uani 1 1 d . . .
H57A H 0.1948 -0.1325 0.7706 0.125 Uiso 1 1 calc R . .
H57B H 0.2170 -0.1331 0.8485 0.125 Uiso 1 1 calc R . .
H57C H 0.2454 -0.2135 0.7936 0.125 Uiso 1 1 calc R . .
C58 C 0.4588(3) -0.0382(3) 0.5847(2) 0.0180(10) Uani 1 1 d . . .
H58A H 0.5147 -0.0541 0.5606 0.022 Uiso 1 1 calc R . .
C59 C 0.4760(3) 0.0671(3) 0.6128(3) 0.0220(11) Uani 1 1 d . . .
H59A H 0.5267 0.0813 0.6499 0.033 Uiso 1 1 calc R . .
H59B H 0.4172 0.0862 0.6288 0.033 Uiso 1 1 calc R . .
H59C H 0.4951 0.1007 0.5775 0.033 Uiso 1 1 calc R . .
C60 C 0.3700(3) -0.0616(4) 0.5341(3) 0.0241(11) Uani 1 1 d . . .
H60A H 0.3634 -0.1268 0.5117 0.036 Uiso 1 1 calc R . .
H60B H 0.3763 -0.0215 0.5008 0.036 Uiso 1 1 calc R . .
H60C H 0.3135 -0.0516 0.5574 0.036 Uiso 1 1 calc R . .
C61 C 0.7736(3) -0.2672(3) 0.5282(2) 0.0134(9) Uani 1 1 d . . .
C62 C 0.8390(3) -0.1938(3) 0.5134(2) 0.0172(10) Uani 1 1 d . . .
C63 C 0.9367(3) -0.1956(3) 0.5252(2) 0.0181(10) Uani 1 1 d . . .
H63A H 0.9805 -0.1468 0.5151 0.022 Uiso 1 1 calc R . .
C64 C 0.9720(3) -0.2671(3) 0.5513(2) 0.0170(10) Uani 1 1 d . . .
C65 C 0.9069(3) -0.3392(3) 0.5637(2) 0.0164(10) Uani 1 1 d . . .
H65A H 0.9300 -0.3892 0.5801 0.020 Uiso 1 1 calc R . .
C66 C 0.8080(3) -0.3409(3) 0.5529(2) 0.0171(10) Uani 1 1 d . . .
C67 C 0.8025(3) -0.1168(3) 0.4822(2) 0.0171(10) Uani 1 1 d . . .
H67A H 0.7386 -0.1090 0.4977 0.021 Uiso 1 1 calc R . .
C68 C 0.8676(3) -0.0226(3) 0.5030(3) 0.0256(12) Uani 1 1 d . . .
H68A H 0.8352 0.0261 0.4888 0.038 Uiso 1 1 calc R . .
H68B H 0.9270 -0.0253 0.4818 0.038 Uiso 1 1 calc R . .
H68C H 0.8823 -0.0086 0.5517 0.038 Uiso 1 1 calc R . .
C69 C 0.7894(4) -0.1461(4) 0.4063(3) 0.0272(12) Uani 1 1 d . . .
H69A H 0.7411 -0.2018 0.3935 0.041 Uiso 1 1 calc R . .
H69B H 0.8500 -0.1598 0.3902 0.041 Uiso 1 1 calc R . .
H69C H 0.7687 -0.0956 0.3864 0.041 Uiso 1 1 calc R . .
C70 C 1.0816(3) -0.2648(3) 0.5637(3) 0.0209(11) Uani 1 1 d . . .
C71 C 1.1240(3) -0.1769(4) 0.6139(3) 0.0261(11) Uani 1 1 d . . .
H71A H 1.1930 -0.1751 0.6222 0.039 Uiso 1 1 calc R . .
H71B H 1.0949 -0.1769 0.6559 0.039 Uiso 1 1 calc R . .
H71C H 1.1112 -0.1222 0.5958 0.039 Uiso 1 1 calc R . .
C72 C 1.1264(3) -0.2650(4) 0.4972(3) 0.0238(11) Uani 1 1 d . . .
H72A H 1.1957 -0.2615 0.5053 0.036 Uiso 1 1 calc R . .
H72B H 1.1120 -0.2112 0.4786 0.036 Uiso 1 1 calc R . .
H72C H 1.1001 -0.3223 0.4655 0.036 Uiso 1 1 calc R . .
C73 C 1.1054(4) -0.3498(4) 0.5924(3) 0.0309(13) Uani 1 1 d . . .
H73A H 1.1747 -0.3475 0.5981 0.046 Uiso 1 1 calc R . .
H73B H 1.0765 -0.4070 0.5615 0.046 Uiso 1 1 calc R . .
H73C H 1.0801 -0.3487 0.6358 0.046 Uiso 1 1 calc R . .
C74 C 0.7400(3) -0.4218(3) 0.5684(2) 0.0189(10) Uani 1 1 d . . .
H74A H 0.6751 -0.4200 0.5468 0.023 Uiso 1 1 calc R . .
C75 C 0.7337(4) -0.4132(4) 0.6435(3) 0.0269(12) Uani 1 1 d . . .
H75A H 0.7122 -0.3543 0.6611 0.040 Uiso 1 1 calc R . .
H75B H 0.7966 -0.4148 0.6659 0.040 Uiso 1 1 calc R . .
H75C H 0.6882 -0.4650 0.6516 0.040 Uiso 1 1 calc R . .
C76 C 0.7681(4) -0.5164(3) 0.5406(3) 0.0280(12) Uani 1 1 d . . .
H76A H 0.7765 -0.5206 0.4931 0.042 Uiso 1 1 calc R . .
H76B H 0.7178 -0.5660 0.5461 0.042 Uiso 1 1 calc R . .
H76C H 0.8280 -0.5231 0.5650 0.042 Uiso 1 1 calc R . .
C77 C 1.1278(4) -0.5224(4) 0.7476(3) 0.0353(14) Uani 1 1 d . . .
C78 C 1.1264(4) -0.5601(4) 0.6809(3) 0.0404(15) Uani 1 1 d . . .
H78A H 1.1630 -0.5268 0.6534 0.049 Uiso 1 1 calc R . .
C79 C 1.0730(5) -0.6454(4) 0.6530(3) 0.0451(16) Uani 1 1 d . . .
H79A H 1.0728 -0.6701 0.6068 0.054 Uiso 1 1 calc R . .
C80 C 1.0193(5) -0.6949(5) 0.6932(4) 0.0493(18) Uani 1 1 d . . .
H80A H 0.9825 -0.7536 0.6743 0.059 Uiso 1 1 calc R . .
C81 C 1.0198(4) -0.6590(5) 0.7596(4) 0.0449(16) Uani 1 1 d . . .
H81A H 0.9832 -0.6926 0.7870 0.054 Uiso 1 1 calc R . .
C82 C 1.0737(4) -0.5736(5) 0.7871(4) 0.0448(16) Uani 1 1 d . . .
H82A H 1.0740 -0.5492 0.8334 0.054 Uiso 1 1 calc R . .
C83 C 1.1878(5) -0.4298(4) 0.7779(4) 0.0540(19) Uani 1 1 d . . .
H83A H 1.1785 -0.3848 0.7491 0.081 Uiso 1 1 calc R . .
H83B H 1.2552 -0.4373 0.7821 0.081 Uiso 1 1 calc R . .
H83C H 1.1686 -0.4072 0.8222 0.081 Uiso 1 1 calc R . .
C84 C 1.3245(4) 0.3928(4) 1.0518(3) 0.0291(12) Uani 1 1 d . . .
C85 C 1.3101(4) 0.3033(4) 1.0142(3) 0.0330(13) Uani 1 1 d . . .
H85A H 1.3478 0.2593 1.0260 0.040 Uiso 1 1 calc R . .
C86 C 1.2418(4) 0.2773(4) 0.9599(3) 0.0370(14) Uani 1 1 d . . .
H86A H 1.2334 0.2157 0.9347 0.044 Uiso 1 1 calc R . .
C87 C 1.1861(4) 0.3392(5) 0.9421(3) 0.0418(15) Uani 1 1 d . . .
H87A H 1.1389 0.3209 0.9048 0.050 Uiso 1 1 calc R . .
C88 C 1.1995(4) 0.4289(4) 0.9790(3) 0.0429(16) Uani 1 1 d . . .
H88A H 1.1616 0.4728 0.9672 0.051 Uiso 1 1 calc R . .
C89 C 1.2679(4) 0.4543(4) 1.0331(3) 0.0361(14) Uani 1 1 d . . .
H89A H 1.2762 0.5159 1.0582 0.043 Uiso 1 1 calc R . .
C90 C 1.3974(5) 0.4223(5) 1.1119(4) 0.0562(19) Uani 1 1 d . . .
H90A H 1.4210 0.3674 1.1236 0.084 Uiso 1 1 calc R . .
H90B H 1.3680 0.4535 1.1497 0.084 Uiso 1 1 calc R . .
H90C H 1.4507 0.4650 1.1015 0.084 Uiso 1 1 calc R . .

loop_
_atom_site_aniso_label
_atom_site_aniso_U_11
_atom_site_aniso_U_22
_atom_site_aniso_U_33
_atom_site_aniso_U_23
_atom_site_aniso_U_13
_atom_site_aniso_U_12
Pb1 0.01330(9) 0.01862(10) 0.02097(11) 0.00065(8) -0.00036(7) 0.00415(7)
Pb2 0.01229(8) 0.01503(9) 0.01888(10) 0.00101(7) -0.00131(7) 0.00252(7)
Br1 0.0198(2) 0.0164(2) 0.0199(3) -0.00048(19) -0.00246(19) 0.00540(18)
Br2 0.0191(2) 0.0190(2) 0.0188(3) 0.0008(2) -0.00110(18) -0.00041(18)
C1 0.014(2) 0.021(2) 0.016(2) 0.010(2) 0.0019(18) 0.0058(18)
C2 0.017(2) 0.019(2) 0.011(2) 0.0029(19) -0.0024(18) 0.0028(18)
C3 0.030(3) 0.014(2) 0.023(3) -0.002(2) -0.002(2) 0.007(2)
C4 0.027(3) 0.017(2) 0.023(3) 0.003(2) -0.002(2) 0.005(2)
C5 0.015(2) 0.018(2) 0.022(3) 0.003(2) -0.0010(19) 0.0068(18)
C6 0.017(2) 0.011(2) 0.019(3) 0.0051(19) 0.0029(19) 0.0043(17)
C7 0.021(2) 0.011(2) 0.019(3) 0.0007(19) -0.0017(19) 0.0057(18)
C8 0.026(3) 0.019(2) 0.020(3) 0.006(2) 0.003(2) 0.006(2)
C9 0.018(2) 0.022(3) 0.028(3) 0.007(2) 0.005(2) 0.0062(19)
C10 0.017(2) 0.011(2) 0.028(3) 0.005(2) 0.000(2) 0.0049(17)
C11 0.017(2) 0.014(2) 0.025(3) 0.009(2) -0.0021(19) 0.0014(18)
C12 0.018(2) 0.010(2) 0.020(3) 0.0045(19) -0.0022(19) -0.0012(17)
C13 0.026(3) 0.041(3) 0.023(3) 0.013(3) 0.005(2) 0.017(2)
C14 0.058(4) 0.036(4) 0.039(4) 0.017(3) 0.009(3) 0.014(3)
C15 0.062(4) 0.043(4) 0.025(3) 0.006(3) 0.009(3) 0.006(3)
C16 0.014(2) 0.024(3) 0.031(3) 0.008(2) -0.002(2) -0.0019(19)
C17 0.021(3) 0.035(3) 0.050(4) 0.008(3) -0.002(2) 0.013(2)
C18 0.020(3) 0.048(4) 0.044(4) 0.023(3) -0.003(2) 0.003(2)
C19 0.023(3) 0.034(3) 0.038(3) 0.010(3) 0.001(2) -0.006(2)
C20 0.020(2) 0.019(2) 0.025(3) 0.008(2) 0.005(2) 0.0056(19)
C21 0.025(3) 0.035(3) 0.029(3) 0.015(3) 0.009(2) 0.004(2)
C22 0.025(3) 0.021(3) 0.039(3) 0.012(2) -0.001(2) -0.001(2)
C23 0.011(2) 0.014(2) 0.020(3) 0.0013(19) 0.0030(18) 0.0034(16)
C24 0.014(2) 0.021(2) 0.018(3) 0.003(2) -0.0009(18) 0.0027(18)
C25 0.019(2) 0.015(2) 0.022(3) 0.007(2) 0.0027(19) 0.0047(18)
C26 0.014(2) 0.014(2) 0.018(2) 0.0019(19) 0.0006(18) 0.0044(17)
C27 0.014(2) 0.016(2) 0.020(3) -0.0005(19) 0.0037(18) 0.0053(17)
C28 0.010(2) 0.019(2) 0.017(2) 0.005(2) -0.0006(17) 0.0005(17)
C29 0.026(2) 0.012(2) 0.019(3) 0.0002(19) 0.007(2) 0.0065(18)
C30 0.024(3) 0.053(4) 0.030(3) -0.002(3) 0.011(2) 0.011(3)
C31 0.033(3) 0.048(4) 0.020(3) -0.002(3) 0.004(2) 0.011(3)
C32 0.034(3) 0.011(2) 0.022(3) 0.002(2) 0.007(2) 0.009(2)
C33 0.057(4) 0.017(3) 0.046(4) -0.002(3) 0.024(3) -0.001(3)
C34 0.073(4) 0.029(3) 0.029(3) 0.001(3) -0.001(3) 0.030(3)
C35 0.029(3) 0.018(3) 0.028(3) 0.002(2) 0.004(2) 0.011(2)
C36 0.012(2) 0.018(2) 0.028(3) 0.008(2) 0.0078(19) 0.0027(18)
C37 0.021(2) 0.025(3) 0.025(3) 0.008(2) 0.008(2) 0.002(2)
C38 0.021(2) 0.032(3) 0.031(3) 0.005(2) 0.003(2) -0.009(2)
C39 0.013(2) 0.013(2) 0.016(2) 0.0063(18) -0.0004(17) 0.0007(16)
C40 0.013(2) 0.014(2) 0.019(2) 0.0080(19) 0.0037(18) 0.0025(17)
C41 0.019(2) 0.015(2) 0.016(2) 0.0010(19) 0.0048(19) 0.0036(18)
C42 0.015(2) 0.020(2) 0.017(2) 0.000(2) -0.0017(18) 0.0015(18)
C43 0.013(2) 0.020(2) 0.020(3) 0.004(2) -0.0030(18) 0.0006(18)
C44 0.014(2) 0.009(2) 0.021(3) 0.0065(19) 0.0026(18) 0.0009(16)
C45 0.012(2) 0.016(2) 0.013(2) 0.0004(18) -0.0003(17) 0.0040(17)
C46 0.013(2) 0.018(2) 0.016(2) 0.0011(19) 0.0018(18) -0.0004(17)
C47 0.018(2) 0.019(2) 0.018(2) 0.009(2) 0.0025(19) 0.0017(18)
C48 0.017(2) 0.019(2) 0.015(2) 0.002(2) 0.0025(18) 0.0032(18)
C49 0.015(2) 0.015(2) 0.021(3) 0.003(2) 0.0007(19) 0.0025(17)
C50 0.0088(19) 0.012(2) 0.020(3) 0.0016(19) 0.0022(18) 0.0015(16)
C51 0.021(2) 0.022(3) 0.027(3) 0.010(2) 0.010(2) 0.005(2)
C52 0.032(3) 0.019(3) 0.032(3) 0.011(2) 0.004(2) 0.007(2)
C53 0.043(3) 0.019(3) 0.032(3) 0.004(2) -0.005(3) -0.001(2)
C54 0.030(3) 0.022(3) 0.018(3) 0.005(2) 0.008(2) 0.009(2)
C55 0.058(4) 0.043(4) 0.054(4) 0.008(3) 0.030(4) 0.008(3)
C56 0.117(7) 0.085(6) 0.040(5) 0.009(4) 0.018(5) 0.062(6)
C57 0.078(5) 0.055(5) 0.104(7) -0.024(5) 0.073(5) -0.022(4)
C58 0.014(2) 0.018(2) 0.025(3) 0.007(2) 0.0049(19) 0.0066(18)
C59 0.019(2) 0.019(3) 0.030(3) 0.006(2) 0.004(2) 0.0050(19)
C60 0.023(2) 0.027(3) 0.025(3) 0.012(2) 0.000(2) 0.004(2)
C61 0.013(2) 0.013(2) 0.015(2) 0.0019(18) 0.0021(17) 0.0034(16)
C62 0.016(2) 0.018(2) 0.019(3) 0.004(2) 0.0032(19) 0.0072(18)
C63 0.011(2) 0.019(2) 0.026(3) 0.004(2) 0.0067(19) 0.0053(17)
C64 0.017(2) 0.021(2) 0.016(2) 0.006(2) 0.0022(18) 0.0082(18)
C65 0.014(2) 0.018(2) 0.020(3) 0.008(2) 0.0029(18) 0.0050(18)
C66 0.018(2) 0.016(2) 0.018(3) 0.003(2) 0.0009(19) 0.0046(18)
C67 0.012(2) 0.016(2) 0.026(3) 0.009(2) 0.0003(19) 0.0033(17)
C68 0.018(2) 0.018(3) 0.041(3) 0.010(2) -0.002(2) 0.0004(19)
C69 0.032(3) 0.026(3) 0.026(3) 0.009(2) 0.002(2) 0.007(2)
C70 0.013(2) 0.025(3) 0.029(3) 0.010(2) 0.006(2) 0.0100(19)
C71 0.019(2) 0.035(3) 0.024(3) 0.004(2) -0.002(2) 0.006(2)
C72 0.016(2) 0.031(3) 0.030(3) 0.011(2) 0.011(2) 0.011(2)
C73 0.021(3) 0.039(3) 0.041(3) 0.017(3) 0.007(2) 0.016(2)
C74 0.016(2) 0.016(2) 0.025(3) 0.005(2) 0.0011(19) 0.0013(18)
C75 0.036(3) 0.019(3) 0.026(3) 0.008(2) 0.008(2) 0.001(2)
C76 0.027(3) 0.018(3) 0.038(3) 0.001(2) 0.007(2) 0.003(2)
C77 0.025(3) 0.028(3) 0.052(4) 0.004(3) -0.006(3) 0.011(2)
C78 0.037(3) 0.040(4) 0.050(4) 0.015(3) 0.004(3) 0.018(3)
C79 0.051(4) 0.042(4) 0.040(4) -0.003(3) -0.011(3) 0.021(3)
C80 0.040(4) 0.033(4) 0.074(5) 0.012(4) -0.008(4) 0.007(3)
C81 0.034(3) 0.041(4) 0.063(5) 0.017(4) 0.002(3) 0.010(3)
C82 0.037(3) 0.051(4) 0.048(4) 0.005(3) 0.000(3) 0.019(3)
C83 0.046(4) 0.037(4) 0.077(6) 0.003(4) -0.003(4) 0.018(3)
C84 0.022(3) 0.035(3) 0.030(3) 0.005(3) 0.007(2) 0.004(2)
C85 0.044(3) 0.026(3) 0.032(3) 0.009(3) 0.015(3) 0.006(2)
C86 0.049(4) 0.019(3) 0.041(4) 0.002(3) 0.013(3) -0.001(3)
C87 0.035(3) 0.048(4) 0.035(4) 0.000(3) -0.002(3) -0.007(3)
C88 0.037(3) 0.042(4) 0.050(4) 0.006(3) -0.005(3) 0.015(3)
C89 0.039(3) 0.022(3) 0.046(4) 0.000(3) 0.006(3) 0.006(2)
C90 0.043(4) 0.077(5) 0.047(4) 0.004(4) -0.005(3) 0.017(4)

loop_
_atom_type_symbol
_atom_type_description
_atom_type_scat_dispersion_real
_atom_type_scat_dispersion_imag
_atom_type_scat_source
C C 0.0033 0.0016 'International Tables Vol C Tables 4.2.6.8 and 6.1.1.4'
H H 0.0000 0.0000 'International Tables Vol C Tables 4.2.6.8 and 6.1.1.4'
Pb Pb -3.3944 10.1111 'International Tables Vol C Tables 4.2.6.8 and 6.1.1.4'
Br Br -0.2901 2.4595 'International Tables Vol C Tables 4.2.6.8 and 6.1.1.4'

loop_
_geom_angle_atom_site_label_1
_geom_angle_atom_site_label_2
_geom_angle_atom_site_label_3
_geom_angle
_geom_angle_site_symmetry_1
_geom_angle_site_symmetry_3
_geom_angle_publ_flag
C1 Pb1 Br2 108.02(11) . . ?
C1 Pb1 Br1 97.17(11) . . ?
Br2 Pb1 Br1 86.746(16) . . ?
C39 Pb2 Br2 106.82(11) . . ?
C39 Pb2 Br1 98.41(10) . . ?
Br2 Pb2 Br1 87.224(16) . . ?
Pb1 Br1 Pb2 92.259(16) . . ?
Pb2 Br2 Pb1 93.741(16) . . ?
C2 C1 C6 118.6(4) . . ?
C2 C1 Pb1 108.6(3) . . ?
C6 C1 Pb1 132.7(3) . . ?
C3 C2 C1 120.6(4) . . ?
C3 C2 C7 120.1(4) . . ?
C1 C2 C7 119.1(4) . . ?
C4 C3 C2 120.9(4) . . ?
C4 C3 H3A 119.6 . . ?
C2 C3 H3A 119.6 . . ?
C3 C4 C5 119.0(5) . . ?
C3 C4 H4A 120.5 . . ?
C5 C4 H4A 120.5 . . ?
C4 C5 C6 121.1(4) . . ?
C4 C5 H5A 119.4 . . ?
C6 C5 H5A 119.4 . . ?
C5 C6 C1 119.6(4) . . ?
C5 C6 C23 118.0(4) . . ?
C1 C6 C23 122.2(4) . . ?
C12 C7 C8 119.6(4) . . ?
C12 C7 C2 121.0(4) . . ?
C8 C7 C2 119.3(4) . . ?
C9 C8 C7 119.1(4) . . ?
C9 C8 C13 118.5(4) . . ?
C7 C8 C13 122.4(4) . . ?
C10 C9 C8 122.3(4) . . ?
C10 C9 H9A 118.9 . . ?
C8 C9 H9A 118.9 . . ?
C9 C10 C11 117.9(4) . . ?
C9 C10 C16 119.4(4) . . ?
C11 C10 C16 122.6(4) . . ?
C10 C11 C12 121.9(4) . . ?
C10 C11 H11A 119.0 . . ?
C12 C11 H11A 119.0 . . ?
C11 C12 C7 119.2(4) . . ?
C11 C12 C20 119.7(4) . . ?
C7 C12 C20 121.1(4) . . ?
C8 C13 C15 111.0(5) . . ?
C8 C13 C14 111.8(5) . . ?
C15 C13 C14 109.3(5) . . ?
C8 C13 H13A 108.2 . . ?
C15 C13 H13A 108.2 . . ?
C14 C13 H13A 108.2 . . ?
C13 C14 H14A 109.5 . . ?
C13 C14 H14B 109.5 . . ?
H14A C14 H14B 109.5 . . ?
C13 C14 H14C 109.5 . . ?
H14A C14 H14C 109.5 . . ?
H14B C14 H14C 109.5 . . ?
C13 C15 H15A 109.5 . . ?
C13 C15 H15B 109.5 . . ?
H15A C15 H15B 109.5 . . ?
C13 C15 H15C 109.5 . . ?
H15A C15 H15C 109.5 . . ?
H15B C15 H15C 109.5 . . ?
C18 C16 C17 109.4(5) . . ?
C18 C16 C10 112.3(4) . . ?
C17 C16 C10 109.9(4) . . ?
C18 C16 C19 107.0(4) . . ?
C17 C16 C19 109.0(4) . . ?
C10 C16 C19 109.3(4) . . ?
C16 C17 H17A 109.5 . . ?
C16 C17 H17B 109.5 . . ?
H17A C17 H17B 109.5 . . ?
C16 C17 H17C 109.5 . . ?
H17A C17 H17C 109.5 . . ?
H17B C17 H17C 109.5 . . ?
C16 C18 H18A 109.5 . . ?
C16 C18 H18B 109.5 . . ?
H18A C18 H18B 109.5 . . ?
C16 C18 H18C 109.5 . . ?
H18A C18 H18C 109.5 . . ?
H18B C18 H18C 109.5 . . ?
C16 C19 H19A 109.5 . . ?
C16 C19 H19B 109.5 . . ?
H19A C19 H19B 109.5 . . ?
C16 C19 H19C 109.5 . . ?
H19A C19 H19C 109.5 . . ?
H19B C19 H19C 109.5 . . ?
C22 C20 C12 109.6(4) . . ?
C22 C20 C21 109.9(4) . . ?
C12 C20 C21 114.0(4) . . ?
C22 C20 H20A 107.7 . . ?
C12 C20 H20A 107.7 . . ?
C21 C20 H20A 107.7 . . ?
C20 C21 H21A 109.5 . . ?
C20 C21 H21B 109.5 . . ?
H21A C21 H21B 109.5 . . ?
C20 C21 H21C 109.5 . . ?
H21A C21 H21C 109.5 . . ?
H21B C21 H21C 109.5 . . ?
C20 C22 H22A 109.5 . . ?
C20 C22 H22B 109.5 . . ?
H22A C22 H22B 109.5 . . ?
C20 C22 H22C 109.5 . . ?
H22A C22 H22C 109.5 . . ?
H22B C22 H22C 109.5 . . ?
C24 C23 C28 119.7(4) . . ?
C24 C23 C6 119.5(4) . . ?
C28 C23 C6 120.7(4) . . ?
C25 C24 C23 118.7(4) . . ?
C25 C24 C29 119.5(4) . . ?
C23 C24 C29 121.8(4) . . ?
C24 C25 C26 123.1(4) . . ?
C24 C25 H25A 118.5 . . ?
C26 C25 H25A 118.5 . . ?
C27 C26 C25 116.9(4) . . ?
C27 C26 C32 123.7(4) . . ?
C25 C26 C32 119.4(4) . . ?
C28 C27 C26 122.9(4) . . ?
C28 C27 H27A 118.5 . . ?
C26 C27 H27A 118.5 . . ?
C27 C28 C23 118.7(4) . . ?
C27 C28 C36 120.9(4) . . ?
C23 C28 C36 120.3(4) . . ?
C24 C29 C30 111.5(4) . . ?
C24 C29 C31 110.9(4) . . ?
C30 C29 C31 110.8(4) . . ?
C24 C29 H29A 107.8 . . ?
C30 C29 H29A 107.8 . . ?
C31 C29 H29A 107.8 . . ?
C29 C30 H30A 109.5 . . ?
C29 C30 H30B 109.5 . . ?
H30A C30 H30B 109.5 . . ?
C29 C30 H30C 109.5 . . ?
H30A C30 H30C 109.5 . . ?
H30B C30 H30C 109.5 . . ?
C29 C31 H31A 109.5 . . ?
C29 C31 H31B 109.5 . . ?
H31A C31 H31B 109.5 . . ?
C29 C31 H31C 109.5 . . ?
H31A C31 H31C 109.5 . . ?
H31B C31 H31C 109.5 . . ?
C33 C32 C35 107.8(4) . . ?
C33 C32 C26 109.3(4) . . ?
C35 C32 C26 112.7(4) . . ?
C33 C32 C34 109.0(5) . . ?
C35 C32 C34 108.6(4) . . ?
C26 C32 C34 109.4(4) . . ?
C32 C33 H33A 109.5 . . ?
C32 C33 H33B 109.5 . . ?
H33A C33 H33B 109.5 . . ?
C32 C33 H33C 109.5 . . ?
H33A C33 H33C 109.5 . . ?
H33B C33 H33C 109.5 . . ?
C32 C34 H34A 109.5 . . ?
C32 C34 H34B 109.5 . . ?
H34A C34 H34B 109.5 . . ?
C32 C34 H34C 109.5 . . ?
H34A C34 H34C 109.5 . . ?
H34B C34 H34C 109.5 . . ?
C32 C35 H35A 109.5 . . ?
C32 C35 H35B 109.5 . . ?
H35A C35 H35B 109.5 . . ?
C32 C35 H35C 109.5 . . ?
H35A C35 H35C 109.5 . . ?
H35B C35 H35C 109.5 . . ?
C37 C36 C28 114.9(4) . . ?
C37 C36 C38 108.3(4) . . ?
C28 C36 C38 109.8(4) . . ?
C37 C36 H36A 107.9 . . ?
C28 C36 H36A 107.9 . . ?
C38 C36 H36A 107.9 . . ?
C36 C37 H37A 109.5 . . ?
C36 C37 H37B 109.5 . . ?
H37A C37 H37B 109.5 . . ?
C36 C37 H37C 109.5 . . ?
H37A C37 H37C 109.5 . . ?
H37B C37 H37C 109.5 . . ?
C36 C38 H38A 109.5 . . ?
C36 C38 H38B 109.5 . . ?
H38A C38 H38B 109.5 . . ?
C36 C38 H38C 109.5 . . ?
H38A C38 H38C 109.5 . . ?
H38B C38 H38C 109.5 . . ?
C40 C39 C44 119.3(4) . . ?
C40 C39 Pb2 108.1(3) . . ?
C44 C39 Pb2 132.6(3) . . ?
C39 C40 C41 120.8(4) . . ?
C39 C40 C61 119.7(4) . . ?
C41 C40 C61 119.4(4) . . ?
C42 C41 C40 120.5(4) . . ?
C42 C41 H41A 119.7 . . ?
C40 C41 H41A 119.7 . . ?
C41 C42 C43 119.2(4) . . ?
C41 C42 H42A 120.4 . . ?
C43 C42 H42A 120.4 . . ?
C42 C43 C44 121.6(4) . . ?
C42 C43 H43A 119.2 . . ?
C44 C43 H43A 119.2 . . ?
C43 C44 C39 118.6(4) . . ?
C43 C44 C45 118.7(4) . . ?
C39 C44 C45 122.4(4) . . ?
C46 C45 C50 120.3(4) . . ?
C46 C45 C44 118.1(4) . . ?
C50 C45 C44 121.7(4) . . ?
C47 C46 C45 118.2(4) . . ?
C47 C46 C51 120.1(4) . . ?
C45 C46 C51 121.8(4) . . ?
C46 C47 C48 123.1(4) . . ?
C46 C47 H47A 118.5 . . ?
C48 C47 H47A 118.5 . . ?
C47 C48 C49 116.9(4) . . ?
C47 C48 C54 120.7(4) . . ?
C49 C48 C54 122.4(4) . . ?
C50 C49 C48 122.5(4) . . ?
C50 C49 H49A 118.8 . . ?
C48 C49 H49A 118.8 . . ?
C49 C50 C45 118.9(4) . . ?
C49 C50 C58 120.1(4) . . ?
C45 C50 C58 120.9(4) . . ?
C46 C51 C53 110.5(4) . . ?
C46 C51 C52 113.4(4) . . ?
C53 C51 C52 110.4(4) . . ?
C46 C51 H51A 107.4 . . ?
C53 C51 H51A 107.4 . . ?
C52 C51 H51A 107.4 . . ?
C51 C52 H52A 109.5 . . ?
C51 C52 H52B 109.5 . . ?
H52A C52 H52B 109.5 . . ?
C51 C52 H52C 109.5 . . ?
H52A C52 H52C 109.5 . . ?
H52B C52 H52C 109.5 . . ?
C51 C53 H53A 109.5 . . ?
C51 C53 H53B 109.5 . . ?
H53A C53 H53B 109.5 . . ?
C51 C53 H53C 109.5 . . ?
H53A C53 H53C 109.5 . . ?
H53B C53 H53C 109.5 . . ?
C57 C54 C55 111.4(5) . . ?
C57 C54 C48 110.1(5) . . ?
C55 C54 C48 113.4(4) . . ?
C57 C54 C56 108.6(6) . . ?
C55 C54 C56 105.3(5) . . ?
C48 C54 C56 107.7(4) . . ?
C54 C55 H55A 109.5 . . ?
C54 C55 H55B 109.5 . . ?
H55A C55 H55B 109.5 . . ?
C54 C55 H55C 109.5 . . ?
H55A C55 H55C 109.5 . . ?
H55B C55 H55C 109.5 . . ?
C54 C56 H56A 109.5 . . ?
C54 C56 H56B 109.5 . . ?
H56A C56 H56B 109.5 . . ?
C54 C56 H56C 109.5 . . ?
H56A C56 H56C 109.5 . . ?
H56B C56 H56C 109.5 . . ?
C54 C57 H57A 109.5 . . ?
C54 C57 H57B 109.5 . . ?
H57A C57 H57B 109.5 . . ?
C54 C57 H57C 109.5 . . ?
H57A C57 H57C 109.5 . . ?
H57B C57 H57C 109.5 . . ?
C60 C58 C50 109.0(4) . . ?
C60 C58 C59 109.0(4) . . ?
C50 C58 C59 114.2(4) . . ?
C60 C58 H58A 108.1 . . ?
C50 C58 H58A 108.1 . . ?
C59 C58 H58A 108.1 . . ?
C58 C59 H59A 109.5 . . ?
C58 C59 H59B 109.5 . . ?
H59A C59 H59B 109.5 . . ?
C58 C59 H59C 109.5 . . ?
H59A C59 H59C 109.5 . . ?
H59B C59 H59C 109.5 . . ?
C58 C60 H60A 109.5 . . ?
C58 C60 H60B 109.5 . . ?
H60A C60 H60B 109.5 . . ?
C58 C60 H60C 109.5 . . ?
H60A C60 H60C 109.5 . . ?
H60B C60 H60C 109.5 . . ?
C66 C61 C62 119.7(4) . . ?
C66 C61 C40 119.7(4) . . ?
C62 C61 C40 120.4(4) . . ?
C63 C62 C61 118.8(4) . . ?
C63 C62 C67 120.9(4) . . ?
C61 C62 C67 120.2(4) . . ?
C62 C63 C64 122.1(4) . . ?
C62 C63 H63A 119.0 . . ?
C64 C63 H63A 119.0 . . ?
C65 C64 C63 118.1(4) . . ?
C65 C64 C70 122.2(4) . . ?
C63 C64 C70 119.7(4) . . ?
C64 C65 C66 122.1(4) . . ?
C64 C65 H65A 118.9 . . ?
C66 C65 H65A 118.9 . . ?
C65 C66 C61 119.1(4) . . ?
C65 C66 C74 119.5(4) . . ?
C61 C66 C74 121.4(4) . . ?
C69 C67 C62 109.7(4) . . ?
C69 C67 C68 110.4(4) . . ?
C62 C67 C68 113.1(4) . . ?
C69 C67 H67A 107.8 . . ?
C62 C67 H67A 107.8 . . ?
C68 C67 H67A 107.8 . . ?
C67 C68 H68A 109.5 . . ?
C67 C68 H68B 109.5 . . ?
H68A C68 H68B 109.5 . . ?
C67 C68 H68C 109.5 . . ?
H68A C68 H68C 109.5 . . ?
H68B C68 H68C 109.5 . . ?
C67 C69 H69A 109.5 . . ?
C67 C69 H69B 109.5 . . ?
H69A C69 H69B 109.5 . . ?
C67 C69 H69C 109.5 . . ?
H69A C69 H69C 109.5 . . ?
H69B C69 H69C 109.5 . . ?
C71 C70 C72 109.8(4) . . ?
C71 C70 C73 108.4(4) . . ?
C72 C70 C73 108.7(4) . . ?
C71 C70 C64 108.9(4) . . ?
C72 C70 C64 109.5(4) . . ?
C73 C70 C64 111.4(4) . . ?
C70 C71 H71A 109.5 . . ?
C70 C71 H71B 109.5 . . ?
H71A C71 H71B 109.5 . . ?
C70 C71 H71C 109.5 . . ?
H71A C71 H71C 109.5 . . ?
H71B C71 H71C 109.5 . . ?
C70 C72 H72A 109.5 . . ?
C70 C72 H72B 109.5 . . ?
H72A C72 H72B 109.5 . . ?
C70 C72 H72C 109.5 . . ?
H72A C72 H72C 109.5 . . ?
H72B C72 H72C 109.5 . . ?
C70 C73 H73A 109.5 . . ?
C70 C73 H73B 109.5 . . ?
H73A C73 H73B 109.5 . . ?
C70 C73 H73C 109.5 . . ?
H73A C73 H73C 109.5 . . ?
H73B C73 H73C 109.5 . . ?
C75 C74 C66 111.5(4) . . ?
C75 C74 C76 109.1(4) . . ?
C66 C74 C76 112.5(4) . . ?
C75 C74 H74A 107.8 . . ?
C66 C74 H74A 107.8 . . ?
C76 C74 H74A 107.8 . . ?
C74 C75 H75A 109.5 . . ?
C74 C75 H75B 109.5 . . ?
H75A C75 H75B 109.5 . . ?
C74 C75 H75C 109.5 . . ?
H75A C75 H75C 109.5 . . ?
H75B C75 H75C 109.5 . . ?
C74 C76 H76A 109.5 . . ?
C74 C76 H76B 109.5 . . ?
H76A C76 H76B 109.5 . . ?
C74 C76 H76C 109.5 . . ?
H76A C76 H76C 109.5 . . ?
H76B C76 H76C 109.5 . . ?
C78 C77 C82 118.0(6) . . ?
C78 C77 C83 121.1(6) . . ?
C82 C77 C83 120.9(6) . . ?
C77 C78 C79 121.5(6) . . ?
C77 C78 H78A 119.3 . . ?
C79 C78 H78A 119.3 . . ?
C78 C79 C80 119.6(6) . . ?
C78 C79 H79A 120.2 . . ?
C80 C79 H79A 120.2 . . ?
C81 C80 C79 119.9(6) . . ?
C81 C80 H80A 120.0 . . ?
C79 C80 H80A 120.0 . . ?
C80 C81 C82 120.0(6) . . ?
C80 C81 H81A 120.0 . . ?
C82 C81 H81A 120.0 . . ?
C81 C82 C77 121.0(7) . . ?
C81 C82 H82A 119.5 . . ?
C77 C82 H82A 119.5 . . ?
C77 C83 H83A 109.5 . . ?
C77 C83 H83B 109.5 . . ?
H83A C83 H83B 109.5 . . ?
C77 C83 H83C 109.5 . . ?
H83A C83 H83C 109.5 . . ?
H83B C83 H83C 109.5 . . ?
C89 C84 C85 117.5(5) . . ?
C89 C84 C90 120.5(6) . . ?
C85 C84 C90 121.9(6) . . ?
C86 C85 C84 121.0(6) . . ?
C86 C85 H85A 119.5 . . ?
C84 C85 H85A 119.5 . . ?
C87 C86 C85 120.7(6) . . ?
C87 C86 H86A 119.6 . . ?
C85 C86 H86A 119.6 . . ?
C86 C87 C88 119.1(6) . . ?
C86 C87 H87A 120.5 . . ?
C88 C87 H87A 120.5 . . ?
C89 C88 C87 119.8(6) . . ?
C89 C88 H88A 120.1 . . ?
C87 C88 H88A 120.1 . . ?
C88 C89 C84 121.8(6) . . ?
C88 C89 H89A 119.1 . . ?
C84 C89 H89A 119.1 . . ?
C84 C90 H90A 109.5 . . ?
C84 C90 H90B 109.5 . . ?
H90A C90 H90B 109.5 . . ?
C84 C90 H90C 109.5 . . ?
H90A C90 H90C 109.5 . . ?
H90B C90 H90C 109.5 . . ?

loop_
_geom_bond_atom_site_label_1
_geom_bond_atom_site_label_2
_geom_bond_distance
_geom_bond_site_symmetry_2
_geom_bond_publ_flag
Pb1 C1 2.338(5) . ?
Pb1 Br2 2.9191(7) . ?
Pb1 Br1 2.9202(7) . ?
Pb2 C39 2.346(4) . ?
Pb2 Br2 2.8713(7) . ?
Pb2 Br1 2.9419(7) . ?
C1 C2 1.408(6) . ?
C1 C6 1.410(6) . ?
C2 C3 1.394(6) . ?
C2 C7 1.501(6) . ?
C3 C4 1.390(7) . ?
C3 H3A 0.9500 . ?
C4 C5 1.392(6) . ?
C4 H4A 0.9500 . ?
C5 C6 1.408(6) . ?
C5 H5A 0.9500 . ?
C6 C23 1.505(6) . ?
C7 C12 1.413(6) . ?
C7 C8 1.417(7) . ?
C8 C9 1.402(7) . ?
C8 C13 1.517(7) . ?
C9 C10 1.395(7) . ?
C9 H9A 0.9500 . ?
C10 C11 1.398(6) . ?
C10 C16 1.539(6) . ?
C11 C12 1.409(6) . ?
C11 H11A 0.9500 . ?
C12 C20 1.529(6) . ?
C13 C15 1.533(8) . ?
C13 C14 1.539(8) . ?
C13 H13A 1.0000 . ?
C14 H14A 0.9800 . ?
C14 H14B 0.9800 . ?
C14 H14C 0.9800 . ?
C15 H15A 0.9800 . ?
C15 H15B 0.9800 . ?
C15 H15C 0.9800 . ?
C16 C18 1.520(7) . ?
C16 C17 1.535(8) . ?
C16 C19 1.551(7) . ?
C17 H17A 0.9800 . ?
C17 H17B 0.9800 . ?
C17 H17C 0.9800 . ?
C18 H18A 0.9800 . ?
C18 H18B 0.9800 . ?
C18 H18C 0.9800 . ?
C19 H19A 0.9800 . ?
C19 H19B 0.9800 . ?
C19 H19C 0.9800 . ?
C20 C22 1.525(7) . ?
C20 C21 1.539(7) . ?
C20 H20A 1.0000 . ?
C21 H21A 0.9800 . ?
C21 H21B 0.9800 . ?
C21 H21C 0.9800 . ?
C22 H22A 0.9800 . ?
C22 H22B 0.9800 . ?
C22 H22C 0.9800 . ?
C23 C24 1.412(6) . ?
C23 C28 1.422(6) . ?
C24 C25 1.387(6) . ?
C24 C29 1.524(6) . ?
C25 C26 1.402(6) . ?
C25 H25A 0.9500 . ?
C26 C27 1.392(6) . ?
C26 C32 1.538(6) . ?
C27 C28 1.390(6) . ?
C27 H27A 0.9500 . ?
C28 C36 1.528(6) . ?
C29 C30 1.530(7) . ?
C29 C31 1.532(7) . ?
C29 H29A 1.0000 . ?
C30 H30A 0.9800 . ?
C30 H30B 0.9800 . ?
C30 H30C 0.9800 . ?
C31 H31A 0.9800 . ?
C31 H31B 0.9800 . ?
C31 H31C 0.9800 . ?
C32 C33 1.526(7) . ?
C32 C35 1.533(7) . ?
C32 C34 1.542(8) . ?
C33 H33A 0.9800 . ?
C33 H33B 0.9800 . ?
C33 H33C 0.9800 . ?
C34 H34A 0.9800 . ?
C34 H34B 0.9800 . ?
C34 H34C 0.9800 . ?
C35 H35A 0.9800 . ?
C35 H35B 0.9800 . ?
C35 H35C 0.9800 . ?
C36 C37 1.522(7) . ?
C36 C38 1.543(6) . ?
C36 H36A 1.0000 . ?
C37 H37A 0.9800 . ?
C37 H37B 0.9800 . ?
C37 H37C 0.9800 . ?
C38 H38A 0.9800 . ?
C38 H38B 0.9800 . ?
C38 H38C 0.9800 . ?
C39 C40 1.393(6) . ?
C39 C44 1.417(6) . ?
C40 C41 1.401(6) . ?
C40 C61 1.501(6) . ?
C41 C42 1.384(6) . ?
C41 H41A 0.9500 . ?
C42 C43 1.390(6) . ?
C42 H42A 0.9500 . ?
C43 C44 1.408(6) . ?
C43 H43A 0.9500 . ?
C44 C45 1.505(6) . ?
C45 C46 1.407(6) . ?
C45 C50 1.416(6) . ?
C46 C47 1.390(6) . ?
C46 C51 1.523(6) . ?
C47 C48 1.396(6) . ?
C47 H47A 0.9500 . ?
C48 C49 1.403(6) . ?
C48 C54 1.534(6) . ?
C49 C50 1.378(6) . ?
C49 H49A 0.9500 . ?
C50 C58 1.537(6) . ?
C51 C53 1.526(7) . ?
C51 C52 1.540(7) . ?
C51 H51A 1.0000 . ?
C52 H52A 0.9800 . ?
C52 H52B 0.9800 . ?
C52 H52C 0.9800 . ?
C53 H53A 0.9800 . ?
C53 H53B 0.9800 . ?
C53 H53C 0.9800 . ?
C54 C57 1.493(8) . ?
C54 C55 1.508(8) . ?
C54 C56 1.567(9) . ?
C55 H55A 0.9800 . ?
C55 H55B 0.9800 . ?
C55 H55C 0.9800 . ?
C56 H56A 0.9800 . ?
C56 H56B 0.9800 . ?
C56 H56C 0.9800 . ?
C57 H57A 0.9800 . ?
C57 H57B 0.9800 . ?
C57 H57C 0.9800 . ?
C58 C60 1.530(6) . ?
C58 C59 1.540(6) . ?
C58 H58A 1.0000 . ?
C59 H59A 0.9800 . ?
C59 H59B 0.9800 . ?
C59 H59C 0.9800 . ?
C60 H60A 0.9800 . ?
C60 H60B 0.9800 . ?
C60 H60C 0.9800 . ?
C61 C66 1.409(6) . ?
C61 C62 1.420(6) . ?
C62 C63 1.397(6) . ?
C62 C67 1.531(6) . ?
C63 C64 1.401(6) . ?
C63 H63A 0.9500 . ?
C64 C65 1.386(6) . ?
C64 C70 1.557(6) . ?
C65 C66 1.404(6) . ?
C65 H65A 0.9500 . ?
C66 C74 1.528(6) . ?
C67 C69 1.525(7) . ?
C67 C68 1.535(6) . ?
C67 H67A 1.0000 . ?
C68 H68A 0.9800 . ?
C68 H68B 0.9800 . ?
C68 H68C 0.9800 . ?
C69 H69A 0.9800 . ?
C69 H69B 0.9800 . ?
C69 H69C 0.9800 . ?
C70 C71 1.524(7) . ?
C70 C72 1.543(7) . ?
C70 C73 1.545(7) . ?
C71 H71A 0.9800 . ?
C71 H71B 0.9800 . ?
C71 H71C 0.9800 . ?
C72 H72A 0.9800 . ?
C72 H72B 0.9800 . ?
C72 H72C 0.9800 . ?
C73 H73A 0.9800 . ?
C73 H73B 0.9800 . ?
C73 H73C 0.9800 . ?
C74 C75 1.527(7) . ?
C74 C76 1.530(7) . ?
C74 H74A 1.0000 . ?
C75 H75A 0.9800 . ?
C75 H75B 0.9800 . ?
C75 H75C 0.9800 . ?
C76 H76A 0.9800 . ?
C76 H76B 0.9800 . ?
C76 H76C 0.9800 . ?
C77 C78 1.375(9) . ?
C77 C82 1.403(9) . ?
C77 C83 1.513(9) . ?
C78 C79 1.383(9) . ?
C78 H78A 0.9500 . ?
C79 C80 1.396(9) . ?
C79 H79A 0.9500 . ?
C80 C81 1.367(10) . ?
C80 H80A 0.9500 . ?
C81 C82 1.385(9) . ?
C81 H81A 0.9500 . ?
C82 H82A 0.9500 . ?
C83 H83A 0.9800 . ?
C83 H83B 0.9800 . ?
C83 H83C 0.9800 . ?
C84 C89 1.378(8) . ?
C84 C85 1.387(8) . ?
C84 C90 1.507(8) . ?
C85 C86 1.380(8) . ?
C85 H85A 0.9500 . ?
C86 C87 1.369(9) . ?
C86 H86A 0.9500 . ?
C87 C88 1.385(9) . ?
C87 H87A 0.9500 . ?
C88 C89 1.378(8) . ?
C88 H88A 0.9500 . ?
C89 H89A 0.9500 . ?
C90 H90A 0.9800 . ?
C90 H90B 0.9800 . ?
C90 H90C 0.9800 . ?
